data_7046433
loop_
_publ_author_name
'Zhang, Zhicheng'
'Parker, Bernard F.'
'Lohrey, Trevor D.'
'Teat, Simon J.'
'Arnold, John'
'Rao, Linfeng'

_publ_section_title
;
 Complexation-assisted reduction: complexes of glutaroimide-dioxime with
 tetravalent actinides (Np(iv) and Th(iv)).
;
_journal_issue 24
_journal_name_full 'Dalton transactions (Cambridge, England : 2003)'
_journal_page_first 8134
_journal_page_last 8141
_journal_paper_doi 10.1039/c8dt01191e
_journal_volume 47
_journal_year 2018
_chemical_formula_sum 'C20 H29 Cl3 N8 Np O5'
_chemical_formula_weight 804.86
_chemical_name_systematic '[AO]2NpCl2'
_space_group_crystal_system monoclinic
_space_group_IT_number 12
_space_group_name_Hall '-C 2y'
_space_group_name_H-M_alt 'C 1 2/m 1'
_symmetry_space_group_name_Hall '-C 2y'
_symmetry_space_group_name_H-M 'C 1 2/m 1'
_atom_sites_solution_hydrogens mixed
_atom_sites_solution_primary 'intrinsic phasing'
_atom_sites_solution_secondary difmap
_audit_creation_method SHELXL-2014/7
_audit_update_record
;
2018-03-07 deposited with the CCDC.
2018-05-22 downloaded from the CCDC.
;
_cell_angle_alpha 90
_cell_angle_beta 118.238(2)
_cell_angle_gamma 90
_cell_formula_units_Z 4
_cell_length_a 13.9653(6)
_cell_length_b 22.2882(9)
_cell_length_c 10.1167(4)
_cell_measurement_reflns_used 9393
_cell_measurement_temperature 150(2)
_cell_measurement_theta_max 36.586
_cell_measurement_theta_min 2.492
_cell_volume 2774.2(2)
_computing_cell_refinement 'Bruker SAINT v8.34a'
_computing_data_collection 'Bruker APEX 2'
_computing_data_reduction 'Bruker SAINT v8.34a'
_computing_molecular_graphics 'Bruker SHELXTL'
_computing_publication_material 'Bruker SHELXTL & local programs'
_computing_structure_refinement 'SHELXL-2014/7 (Sheldrick, 2014)'
_computing_structure_solution 'Bruker SHELXTL 2014/4'
_diffrn_ambient_temperature 150(2)
_diffrn_detector_area_resol_mean 10.42
_diffrn_measured_fraction_theta_full 0.997
_diffrn_measured_fraction_theta_max 0.989
_diffrn_measurement_device_type 'Bruker D8 with PHOTON 100 detector'
_diffrn_measurement_method '\w/\q shutterless scans'
_diffrn_radiation_type synchrotron
_diffrn_radiation_wavelength 0.7749
_diffrn_reflns_av_R_equivalents 0.0463
_diffrn_reflns_av_unetI/netI 0.0271
_diffrn_reflns_Laue_measured_fraction_full 0.997
_diffrn_reflns_Laue_measured_fraction_max 0.989
_diffrn_reflns_number 38739
_diffrn_reflns_point_group_measured_fraction_full 0.997
_diffrn_reflns_point_group_measured_fraction_max 0.989
_diffrn_reflns_theta_full 27.706
_diffrn_reflns_theta_max 36.606
_diffrn_reflns_theta_min 2.491
_diffrn_source 'Advanced Light Source station 11.3.1'
_exptl_absorpt_coefficient_mu 3.556
_exptl_absorpt_correction_T_max 0.982
_exptl_absorpt_correction_T_min 0.678
_exptl_absorpt_correction_type multi-scan
_exptl_absorpt_process_details 'TWINABS 2012/1 Bruker AXS Madison WI USA'
_exptl_crystal_colour 'pale yellow'
_exptl_crystal_density_diffrn 1.927
_exptl_crystal_description block
_exptl_crystal_F_000 1556
_exptl_crystal_recrystallization_method 'Re-crystallisation from solvent: Pyridine/Water'
_exptl_crystal_size_max 0.015
_exptl_crystal_size_mid 0.010
_exptl_crystal_size_min 0.005
_refine_diff_density_max 2.560
_refine_diff_density_min -1.154
_refine_diff_density_rms 0.162
_refine_ls_extinction_method none
_refine_ls_goodness_of_fit_ref 1.100
_refine_ls_hydrogen_treatment mixed
_refine_ls_matrix_type full
_refine_ls_number_parameters 222
_refine_ls_number_reflns 5375
_refine_ls_number_restraints 130
_refine_ls_restrained_S_all 1.100
_refine_ls_R_factor_all 0.0380
_refine_ls_R_factor_gt 0.0308
_refine_ls_shift/su_max 0.002
_refine_ls_shift/su_mean 0.000
_refine_ls_structure_factor_coef Fsqd
_refine_ls_weighting_details 'w=1/[\s^2^(Fo^2^)+(0.0339P)^2^+11.2888P] where P=(Fo^2^+2Fc^2^)/3'
_refine_ls_weighting_scheme calc
_refine_ls_wR_factor_gt 0.0735
_refine_ls_wR_factor_ref 0.0758
_reflns_Friedel_coverage 0.000
_reflns_number_gt 4744
_reflns_number_total 5375
_reflns_threshold_expression 'I > 2\s(I)'
_cod_data_source_file c8dt01191e2.cif
_cod_data_source_block twin4_a
_cod_depositor_comments 'Adding full bibliography for 7046433--7046435.cif.'
_cod_database_code 7046433
_shelx_shelxl_version_number 2014/7
_shelx_space_group_comment
;
The symmetry employed for this shelxl refinement is uniquely defined
by the following loop, which should always be used as a source of
symmetry information in preference to the above space-group names.
They are only intended as comments.
;
_shelx_estimated_absorpt_t_min 0.949
_shelx_estimated_absorpt_t_max 0.982

loop_
_space_group_symop_operation_xyz
'x, y, z'
'-x, y, -z'
'x+1/2, y+1/2, z'
'-x+1/2, y+1/2, -z'
'-x, -y, -z'
'x, -y, z'
'-x+1/2, -y+1/2, -z'
'x+1/2, -y+1/2, z'

loop_
_atom_site_label
_atom_site_type_symbol
_atom_site_fract_x
_atom_site_fract_y
_atom_site_fract_z
_atom_site_U_iso_or_equiv
_atom_site_adp_type
_atom_site_occupancy
_atom_site_site_symmetry_order
_atom_site_calc_flag
_atom_site_refinement_flags_posn
_atom_site_refinement_flags_adp
_atom_site_refinement_flags_occupancy
_atom_site_disorder_assembly
_atom_site_disorder_group
Np1 Np 0.5000 0.28101(2) 0.0000 0.02177(5) Uani 1 2 d S T P . .
Cl1 Cl 0.54045(8) 0.36380(5) 0.21326(11) 0.0402(2) Uani 1 1 d . . . . .
Cl2 Cl 0.5000 0.11994(8) 0.5000 0.0618(5) Uani 1 2 d S T P . .
N1 N 0.6583(2) 0.23082(12) 0.2011(3) 0.0245(5) Uani 1 1 d . . . . .
C1 C 0.6466(3) 0.19019(16) 0.2908(4) 0.0273(6) Uani 1 1 d . . . . .
C2 C 0.7396(3) 0.1595(2) 0.4186(4) 0.0390(8) Uani 1 1 d . . . . .
H2A H 0.7173 0.1188 0.4328 0.047 Uiso 1 1 calc R U . . .
H2B H 0.7620 0.1825 0.5122 0.047 Uiso 1 1 calc R U . . .
C3 C 0.8345(3) 0.1549(2) 0.3837(4) 0.0399(8) Uani 1 1 d . . . . .
H3A H 0.8990 0.1384 0.4716 0.048 Uiso 1 1 calc R U . . .
H3B H 0.8151 0.1275 0.2979 0.048 Uiso 1 1 calc R U . . .
C4 C 0.8611(3) 0.21683(18) 0.3460(4) 0.0346(7) Uani 1 1 d . . . . .
H4A H 0.8914 0.2424 0.4367 0.042 Uiso 1 1 calc R U . . .
H4B H 0.9162 0.2132 0.3111 0.042 Uiso 1 1 calc R U . . .
C5 C 0.7602(2) 0.24487(16) 0.2259(3) 0.0257(6) Uani 1 1 d . . . . .
N2 N 0.5465(2) 0.17900(15) 0.2586(3) 0.0313(6) Uani 1 1 d . . . . .
O1 O 0.46463(19) 0.20798(12) 0.1396(3) 0.0319(5) Uani 1 1 d . . . . .
N3 N 0.7640(2) 0.28478(13) 0.1361(3) 0.0271(5) Uani 1 1 d . . . . .
O2 O 0.67053(18) 0.30960(12) 0.0279(3) 0.0292(5) Uani 1 1 d . . . . .
C1S C 0.9263(14) 0.0000 0.3523(18) 0.123(4) Uani 1 2 d S TU P . .
H1S H 0.8765 0.0000 0.2480 0.147 Uiso 1 2 calc R U P A 1
N2S N 0.8892(12) 0.0000 0.4536(16) 0.119(3) Uani 0.5 2 d S TU P B 1
C2S C 0.8892(12) 0.0000 0.4536(16) 0.119(3) Uani 0.5 2 d S TU P B 2
H2S H 0.8135 0.0000 0.4225 0.143 Uiso 0.5 2 calc R U P B 2
C3S C 0.9625(14) 0.0000 0.5991(17) 0.119(4) Uani 1 2 d S TU P . .
H3S H 0.9377 0.0000 0.6718 0.143 Uiso 1 2 calc R U P B 1
C4S C 0.5000 0.0640(8) 0.0000 0.168(5) Uani 0.5 2 d DS TU P . .
H4S H 0.5000 0.1066 0.0000 0.202 Uiso 0.5 2 calc R U P C 2
N4S N 0.5000 0.0640(8) 0.0000 0.168(5) Uani 0.5 2 d S TU P . .
C5S C 0.3799(15) 0.0368(11) -0.101(2) 0.169(6) Uani 0.6 1 d D U P D 1
H5S H 0.3166 0.0607 -0.1541 0.203 Uiso 0.6 1 calc R U P D 1
C5S' C 0.3917(19) 0.0338(16) -0.011(4) 0.173(6) Uani 0.4 1 d D U P E 2
H5S' H 0.3325 0.0568 -0.0168 0.208 Uiso 0.4 1 calc R U P E 2
N6S N 0.7074(10) 0.4343(6) 0.0870(19) 0.124(5) Uani 0.5 1 d D U P F -1
H6S H 0.6948 0.3970 0.0544 0.149 Uiso 0.5 1 calc R U P F -1
C7S C 0.6439(13) 0.4798(6) 0.0206(19) 0.107(5) Uani 0.5 1 d D U P F -1
H7SA H 0.5792 0.4721 -0.0700 0.128 Uiso 0.5 1 calc R U P F -1
C8S C 0.6630(12) 0.5382(7) 0.071(2) 0.108(5) Uani 0.5 1 d D U P F -1
H8A H 0.6117 0.5684 0.0150 0.129 Uiso 0.5 1 calc R U P F -1
C9S C 0.7496(12) 0.5530(10) 0.194(2) 0.142(6) Uani 0.5 1 d D U P F -1
H9A H 0.7623 0.5935 0.2275 0.170 Uiso 0.5 1 calc R U P F -1
C10S C 0.8191(13) 0.5105(8) 0.271(2) 0.177(6) Uani 0.5 1 d D U P F -1
H10A H 0.8831 0.5186 0.3623 0.213 Uiso 0.5 1 calc R U P F -1
C11S C 0.7930(15) 0.4524(9) 0.210(2) 0.169(6) Uani 0.5 1 d D U P F -1
H11A H 0.8443 0.4220 0.2646 0.203 Uiso 0.5 1 calc R U P F -1
H3N H 0.827(4) 0.295(2) 0.134(6) 0.041(13) Uiso 1 1 d . . . . .
H2N H 0.533(5) 0.157(3) 0.325(6) 0.062(17) Uiso 1 1 d . . . . .
O1W O 0.3488(10) 0.0000 -0.3636(14) 0.064(3) Uiso 0.5 2 d S . P G 1
O1W" O 0.3852(19) 0.0000 -0.433(3) 0.063(5) Uiso 0.25 2 d S . P H 2
O1W' O 0.3505(19) 0.0000 -0.269(3) 0.063(5) Uiso 0.25 2 d S . P I 3

loop_
_atom_site_aniso_label
_atom_site_aniso_U_11
_atom_site_aniso_U_22
_atom_site_aniso_U_33
_atom_site_aniso_U_23
_atom_site_aniso_U_13
_atom_site_aniso_U_12
Np1 0.01188(6) 0.02909(8) 0.02303(7) 0.000 0.00719(5) 0.000
Cl1 0.0349(4) 0.0467(5) 0.0353(4) -0.0127(4) 0.0137(3) -0.0029(4)
Cl2 0.0972(15) 0.0552(9) 0.0625(10) 0.000 0.0619(11) 0.000
N1 0.0163(10) 0.0309(13) 0.0260(11) 0.0023(9) 0.0096(9) 0.0009(9)
C1 0.0220(13) 0.0346(16) 0.0271(14) 0.0033(12) 0.0130(11) 0.0023(11)
C2 0.0272(15) 0.053(2) 0.0362(17) 0.0160(16) 0.0141(13) 0.0090(15)
C3 0.0273(15) 0.053(2) 0.0381(18) 0.0117(17) 0.0142(14) 0.0151(16)
C4 0.0158(12) 0.053(2) 0.0300(15) 0.0034(15) 0.0067(11) 0.0066(13)
C5 0.0149(11) 0.0362(16) 0.0243(13) -0.0022(12) 0.0078(10) 0.0014(11)
N2 0.0223(12) 0.0394(16) 0.0338(14) 0.0064(12) 0.0145(11) 0.0033(11)
O1 0.0162(9) 0.0455(15) 0.0335(12) 0.0100(10) 0.0113(9) 0.0029(9)
N3 0.0140(10) 0.0386(15) 0.0286(12) -0.0001(11) 0.0099(9) -0.0007(10)
O2 0.0161(9) 0.0378(13) 0.0320(11) 0.0060(10) 0.0100(8) 0.0013(9)
C1S 0.136(8) 0.088(6) 0.105(6) 0.000 0.025(6) 0.000
N2S 0.140(6) 0.071(4) 0.110(5) 0.000 0.030(5) 0.000
C2S 0.140(6) 0.071(4) 0.110(5) 0.000 0.030(5) 0.000
C3S 0.145(8) 0.075(5) 0.109(6) 0.000 0.036(6) 0.000
C4S 0.161(7) 0.151(7) 0.129(7) 0.000 0.016(7) 0.000
N4S 0.161(7) 0.151(7) 0.129(7) 0.000 0.016(7) 0.000
C5S 0.166(9) 0.154(9) 0.131(9) 0.008(6) 0.025(8) -0.023(5)
C5S' 0.165(9) 0.153(9) 0.133(9) 0.003(6) 0.013(9) -0.013(6)
N6S 0.075(7) 0.048(6) 0.182(10) 0.009(6) 0.005(7) -0.002(5)
C7S 0.068(6) 0.046(7) 0.165(10) -0.003(6) 0.022(7) 0.000(5)
C8S 0.073(7) 0.051(7) 0.162(10) -0.013(7) 0.025(7) 0.022(6)
C9S 0.085(8) 0.066(7) 0.196(11) -0.008(8) 0.003(8) 0.026(6)
C10S 0.110(8) 0.071(8) 0.221(11) 0.003(8) -0.028(8) 0.015(7)
C11S 0.100(9) 0.067(7) 0.220(11) 0.011(8) -0.023(8) 0.001(7)

loop_
_atom_type_symbol
_atom_type_description
_atom_type_scat_dispersion_real
_atom_type_scat_dispersion_imag
_atom_type_scat_source
C C -0.0020 0.0020 'XDISP Program in WinGX L.Kissel & R.H.Pratt Acta Cryst A46 170 1990'
H H 0.0000 0.0000 'XDISP Program in WinGX L.Kissel & R.H.Pratt Acta Cryst A46 170 1990'
N N -0.0031 0.0040 'XDISP Program in WinGX L.Kissel & R.H.Pratt Acta Cryst A46 170 1990'
O O -0.0041 0.0074 'XDISP Program in WinGX L.Kissel & R.H.Pratt Acta Cryst A46 170 1990'
Cl Cl 0.1408 0.1896 'XDISP Program in WinGX L.Kissel & R.H.Pratt Acta Cryst A46 170 1990'
Np Np -7.7000 4.7872 'XDISP Program in WinGX L.Kissel & R.H.Pratt Acta Cryst A46 170 1990'

loop_
_geom_angle_atom_site_label_1
_geom_angle_atom_site_label_2
_geom_angle_atom_site_label_3
_geom_angle
_geom_angle_site_symmetry_1
_geom_angle_site_symmetry_3
O2 Np1 O2 148.54(13) . 2_655
O2 Np1 O1 127.12(8) . .
O2 Np1 O1 76.78(9) 2_655 .
O2 Np1 O1 76.78(9) . 2_655
O2 Np1 O1 127.12(8) 2_655 2_655
O1 Np1 O1 92.56(14) . 2_655
O2 Np1 N1 133.44(9) . 2_655
O2 Np1 N1 63.87(8) 2_655 2_655
O1 Np1 N1 79.61(9) . 2_655
O1 Np1 N1 63.26(8) 2_655 2_655
O2 Np1 N1 63.88(8) . .
O2 Np1 N1 133.44(9) 2_655 .
O1 Np1 N1 63.26(8) . .
O1 Np1 N1 79.61(9) 2_655 .
N1 Np1 N1 125.75(13) 2_655 .
O2 Np1 Cl1 84.33(7) . .
O2 Np1 Cl1 74.13(6) 2_655 .
O1 Np1 Cl1 90.99(7) . .
O1 Np1 Cl1 158.68(6) 2_655 .
N1 Np1 Cl1 138.00(7) 2_655 .
N1 Np1 Cl1 83.27(7) . .
O2 Np1 Cl1 74.13(6) . 2_655
O2 Np1 Cl1 84.33(7) 2_655 2_655
O1 Np1 Cl1 158.68(6) . 2_655
O1 Np1 Cl1 90.99(7) 2_655 2_655
N1 Np1 Cl1 83.27(7) 2_655 2_655
N1 Np1 Cl1 138.00(7) . 2_655
Cl1 Np1 Cl1 93.30(5) . 2_655
C1 N1 C5 118.7(3) . .
C1 N1 Np1 121.1(2) . .
C5 N1 Np1 120.1(2) . .
N2 C1 N1 114.8(3) . .
N2 C1 C2 121.3(3) . .
N1 C1 C2 123.9(3) . .
C1 C2 C3 108.9(3) . .
C1 C2 H2A 109.9 . .
C3 C2 H2A 109.9 . .
C1 C2 H2B 109.9 . .
C3 C2 H2B 109.9 . .
H2A C2 H2B 108.3 . .
C4 C3 C2 109.8(3) . .
C4 C3 H3A 109.7 . .
C2 C3 H3A 109.7 . .
C4 C3 H3B 109.7 . .
C2 C3 H3B 109.7 . .
H3A C3 H3B 108.2 . .
C5 C4 C3 109.6(3) . .
C5 C4 H4A 109.8 . .
C3 C4 H4A 109.8 . .
C5 C4 H4B 109.8 . .
C3 C4 H4B 109.8 . .
H4A C4 H4B 108.2 . .
N3 C5 N1 114.7(3) . .
N3 C5 C4 121.6(3) . .
N1 C5 C4 123.8(3) . .
C1 N2 O1 118.8(3) . .
C1 N2 H2N 119(4) . .
O1 N2 H2N 121(4) . .
N2 O1 Np1 121.91(19) . .
C5 N3 O2 120.1(3) . .
C5 N3 H3N 123(3) . .
O2 N3 H3N 116(3) . .
N3 O2 Np1 121.21(19) . .
C2S C1S C3S 119.9(15) . 5_756
N2S C1S C3S 119.9(15) . 5_756
N2S C1S H1S 120.1 . .
C3S C1S H1S 120.1 5_756 .
C3S N2S C1S 117.9(16) . .
C3S C2S C1S 117.9(16) . .
C3S C2S H2S 121.1 . .
C1S C2S H2S 121.1 . .
C2S C3S C1S 122.3(17) . 5_756
N2S C3S C1S 122.3(17) . 5_756
N2S C3S H3S 118.9 . .
C1S C3S H3S 118.9 5_756 .
C5S' C4S C5S' 131(3) . 2_655
C5S' C4S H4S 114.6 . .
C5S' C4S H4S 114.6 2_655 .
C5S C5S H5S 124.0 6 .
C5S' C5S' C4S 114.6(16) 6 .
C5S' C5S' H5S' 122.7 6 .
C4S C5S' H5S' 122.7 . .
C7S N6S C11S 109.9(19) . .
C7S N6S H6S 125.0 . .
C11S N6S H6S 125.0 . .
N6S C7S C8S 125.4(18) . .
N6S C7S H7SA 117.3 . .
C8S C7S H7SA 117.3 . .
C9S C8S C7S 121.5(18) . .
C9S C8S H8A 119.3 . .
C7S C8S H8A 119.3 . .
C8S C9S C10S 118(2) . .
C8S C9S H9A 120.8 . .
C10S C9S H9A 120.8 . .
C9S C10S C11S 115.9(15) . .
C9S C10S H10A 122.0 . .
C11S C10S H10A 122.0 . .
N6S C11S C10S 128.9(19) . .
N6S C11S H11A 115.6 . .
C10S C11S H11A 115.6 . .

loop_
_geom_bond_atom_site_label_1
_geom_bond_atom_site_label_2
_geom_bond_distance
_geom_bond_site_symmetry_2
Np1 O2 2.350(2) .
Np1 O2 2.350(2) 2_655
Np1 O1 2.355(2) .
Np1 O1 2.355(2) 2_655
Np1 N1 2.454(3) 2_655
Np1 N1 2.454(3) .
Np1 Cl1 2.6879(9) .
Np1 Cl1 2.6879(9) 2_655
N1 C1 1.346(4) .
N1 C5 1.360(4) .
C1 N2 1.300(4) .
C1 C2 1.496(5) .
C2 C3 1.527(5) .
C2 H2A 0.9900 .
C2 H2B 0.9900 .
C3 C4 1.523(6) .
C3 H3A 0.9900 .
C3 H3B 0.9900 .
C4 C5 1.494(4) .
C4 H4A 0.9900 .
C4 H4B 0.9900 .
C5 N3 1.290(4) .
N2 O1 1.368(4) .
N2 H2N 0.91(6) .
N3 O2 1.363(3) .
N3 H3N 0.91(5) .
C1S C2S 1.35(2) .
C1S N2S 1.35(2) .
C1S C3S 1.39(2) 5_756
C1S H1S 0.9500 .
N2S C3S 1.338(18) .
C2S C3S 1.338(18) .
C2S H2S 0.9500 .
C3S C1S 1.39(2) 5_756
C3S H3S 0.9500 .
C4S C5S' 1.610(18) .
C4S C5S' 1.611(18) 2_655
C4S C5S 1.613(17) 2_655
C4S H4S 0.9500 .
C5S C5S 1.64(5) 6
C5S H5S 0.9500 .
C5S' C5S' 1.51(7) 6
C5S' H5S' 0.9500 .
N6S C7S 1.305(16) .
N6S C11S 1.315(18) .
N6S H6S 0.8800 .
C7S C8S 1.377(19) .
C7S H7SA 0.9500 .
C8S C9S 1.30(2) .
C8S H8A 0.9500 .
C9S C10S 1.315(19) .
C9S H9A 0.9500 .
C10S C11S 1.41(2) .
C10S H10A 0.9500 .
C11S H11A 0.9500 .

loop_
_geom_hbond_atom_site_label_D
_geom_hbond_atom_site_label_H
_geom_hbond_atom_site_label_A
_geom_hbond_distance_DH
_geom_hbond_distance_HA
_geom_hbond_distance_DA
_geom_hbond_angle_DHA
_geom_hbond_site_symmetry_A
C4 H4B Cl1 0.99 2.93 3.806(4) 148.6 8
N6S H6S N3 0.88 2.67 3.407(13) 142.1 .
N6S H6S O2 0.88 1.97 2.838(14) 166.7 .
C7S H7SA Cl1 0.95 2.90 3.626(17) 133.9 2_655
C8S H8A Cl1 0.95 2.74 3.658(17) 163.7 5_665
C10S H10A Cl2 0.95 2.75 3.487(17) 135.0 3
C11S H11A Cl2 0.95 2.52 3.40(2) 152.9 7_656
N3 H3N O1 0.91(5) 1.90(5) 2.790(3) 163(4) 8
N2 H2N Cl2 0.91(6) 2.20(6) 3.102(3) 171(5) .
